data_4074383
loop_
_publ_author_name
'Joung, Ui Gab'
'Wu, Chun Ji'
'Lee, Sang Hoon'
'Lee, Choong Hoon'
'Lee, Eun Jung'
'Han, Won-Sik'
'Kang, Sang Ook'
'Lee, Bun Yeoul'

_publ_section_title
;
 Phenylene-Bridged Cp/Carboxamide Ligands for Titanium Complexes of
 Various Binding Modes and Their Ethylene/1-Octene Copolymerization
;
_journal_issue 21
_journal_name_full Organometallics
_journal_page_first 5122
_journal_paper_doi 10.1021/om060604x
_journal_volume 25
_journal_year 2006
_chemical_formula_sum 'C21 H29 N O Ti'
_chemical_formula_weight 359.35
_chemical_name_systematic
;
 ?
;
_space_group_IT_number 2
_symmetry_space_group_name_Hall '-P 1'
_symmetry_space_group_name_H-M 'P -1'
_atom_sites_solution_hydrogens geom
_atom_sites_solution_primary direct
_atom_sites_solution_secondary difmap
_audit_creation_method SHELXL-97
_cell_angle_alpha 77.7360(10)
_cell_angle_beta 80.2020(10)
_cell_angle_gamma 70.4210(10)
_cell_formula_units_Z 2
_cell_length_a 9.0860(4)
_cell_length_b 10.0478(5)
_cell_length_c 11.6051(5)
_cell_measurement_temperature 233(2)
_cell_volume 969.79(8)
_computing_structure_refinement 'SHELXL-97 (Sheldrick, 1997)'
_diffrn_ambient_temperature 233(2)
_diffrn_measured_fraction_theta_full 0.994
_diffrn_measured_fraction_theta_max 0.994
_diffrn_radiation_monochromator graphite
_diffrn_radiation_source 'fine-focus sealed tube'
_diffrn_radiation_type MoK\a
_diffrn_radiation_wavelength 0.71073
_diffrn_reflns_av_R_equivalents 0.0166
_diffrn_reflns_av_sigmaI/netI 0.0189
_diffrn_reflns_limit_h_max 12
_diffrn_reflns_limit_h_min -12
_diffrn_reflns_limit_k_max 13
_diffrn_reflns_limit_k_min -13
_diffrn_reflns_limit_l_max 15
_diffrn_reflns_limit_l_min -15
_diffrn_reflns_number 13357
_diffrn_reflns_theta_full 28.31
_diffrn_reflns_theta_max 28.31
_diffrn_reflns_theta_min 1.81
_exptl_absorpt_coefficient_mu 0.448
_exptl_crystal_density_diffrn 1.231
_exptl_crystal_density_method 'not measured'
_exptl_crystal_F_000 384
_refine_diff_density_max 0.301
_refine_diff_density_min -0.184
_refine_diff_density_rms 0.047
_refine_ls_extinction_method none
_refine_ls_goodness_of_fit_ref 1.055
_refine_ls_hydrogen_treatment mixed
_refine_ls_matrix_type full
_refine_ls_number_parameters 225
_refine_ls_number_reflns 4793
_refine_ls_number_restraints 0
_refine_ls_restrained_S_all 1.055
_refine_ls_R_factor_all 0.0438
_refine_ls_R_factor_gt 0.0367
_refine_ls_shift/su_max 0.000
_refine_ls_shift/su_mean 0.000
_refine_ls_structure_factor_coef Fsqd
_refine_ls_weighting_details 'calc w=1/[\s^2^(Fo^2^)+(0.0582P)^2^+0.2663P] where P=(Fo^2^+2Fc^2^)/3'
_refine_ls_weighting_scheme calc
_refine_ls_wR_factor_gt 0.1021
_refine_ls_wR_factor_ref 0.1083
_reflns_number_gt 4142
_reflns_number_total 4793
_reflns_threshold_expression >2sigma(I)
_cod_data_source_file om060604xsi20060704_112333.cif
_cod_data_source_block kor505
_cod_database_code 4074383

loop_
_symmetry_equiv_pos_as_xyz
'x, y, z'
'-x, -y, -z'

loop_
_atom_site_label
_atom_site_type_symbol
_atom_site_fract_x
_atom_site_fract_y
_atom_site_fract_z
_atom_site_U_iso_or_equiv
_atom_site_adp_type
_atom_site_occupancy
_atom_site_symmetry_multiplicity
_atom_site_calc_flag
_atom_site_refinement_flags
Ti Ti 0.25487(3) 0.26994(3) 0.23397(2) 0.03322(10) Uani 1 1 d .
O O 0.07009(14) 0.42020(14) 0.32540(14) 0.0563(4) Uani 1 1 d .
N N 0.05359(14) 0.21407(14) 0.31646(12) 0.0373(3) Uani 1 1 d .
C1 C 0.11743(19) 0.01795(16) 0.21939(13) 0.0364(3) Uani 1 1 d .
C2 C 0.01477(17) 0.09290(15) 0.30590(14) 0.0347(3) Uani 1 1 d .
C3 C -0.09771(19) 0.03592(18) 0.37520(16) 0.0441(4) Uani 1 1 d .
H3 H -0.1660 0.0840 0.4343 0.053 Uiso 1 1 calc R
C4 C -0.1086(2) -0.09226(19) 0.35659(17) 0.0480(4) Uani 1 1 d .
H4 H -0.1861 -0.1294 0.4027 0.058 Uiso 1 1 calc R
C5 C -0.0084(2) -0.16597(19) 0.27214(17) 0.0509(4) Uani 1 1 d .
H5 H -0.0170 -0.2530 0.2611 0.061 Uiso 1 1 calc R
C6 C 0.1054(2) -0.11120(18) 0.20327(16) 0.0480(4) Uani 1 1 d .
H6 H 0.1744 -0.1614 0.1456 0.058 Uiso 1 1 calc R
C7 C -0.02294(17) 0.34473(17) 0.34012(15) 0.0378(3) Uani 1 1 d .
C8 C 0.23944(19) 0.08081(16) 0.15310(13) 0.0367(3) Uani 1 1 d .
C9 C 0.39866(19) 0.03861(17) 0.17550(14) 0.0405(3) Uani 1 1 d .
C10 C 0.4676(2) 0.13891(19) 0.10237(15) 0.0448(4) Uani 1 1 d .
C11 C 0.3526(2) 0.24017(19) 0.03477(14) 0.0478(4) Uani 1 1 d .
H11 H 0.3680 0.3180 -0.0216 0.057 Uiso 1 1 calc R
C12 C 0.2103(2) 0.20686(18) 0.06465(14) 0.0437(4) Uani 1 1 d .
C13 C 0.4804(2) -0.09419(19) 0.25450(19) 0.0564(5) Uani 1 1 d .
H13A H 0.4076 -0.1150 0.3219 0.085 Uiso 1 1 calc R
H13B H 0.5683 -0.0804 0.2822 0.085 Uiso 1 1 calc R
H13C H 0.5186 -0.1736 0.2108 0.085 Uiso 1 1 calc R
C14 C 0.6357(2) 0.1350(2) 0.0942(2) 0.0631(5) Uani 1 1 d .
H14A H 0.7010 0.0660 0.0446 0.095 Uiso 1 1 calc R
H14B H 0.6701 0.1072 0.1729 0.095 Uiso 1 1 calc R
H14C H 0.6445 0.2292 0.0598 0.095 Uiso 1 1 calc R
C15 C 0.0579(3) 0.2857(2) 0.01421(19) 0.0640(6) Uani 1 1 d .
H15A H 0.0603 0.3795 -0.0277 0.096 Uiso 1 1 calc R
H15B H -0.0273 0.2966 0.0779 0.096 Uiso 1 1 calc R
H15C H 0.0417 0.2322 -0.0403 0.096 Uiso 1 1 calc R
C16 C -0.19707(17) 0.41376(17) 0.37571(15) 0.0396(3) Uani 1 1 d .
C17 C -0.2299(2) 0.57572(19) 0.3649(2) 0.0589(5) Uani 1 1 d .
H17A H -0.3399 0.6204 0.3898 0.088 Uiso 1 1 calc R
H17B H -0.2049 0.6159 0.2831 0.088 Uiso 1 1 calc R
H17C H -0.1654 0.5933 0.4150 0.088 Uiso 1 1 calc R
C18 C -0.2392(2) 0.3566(2) 0.50541(19) 0.0617(5) Uani 1 1 d .
H18A H -0.2083 0.2529 0.5174 0.093 Uiso 1 1 calc R
H18B H -0.3516 0.3947 0.5259 0.093 Uiso 1 1 calc R
H18C H -0.1843 0.3859 0.5554 0.093 Uiso 1 1 calc R
C19 C -0.2955(2) 0.3887(2) 0.2931(2) 0.0586(5) Uani 1 1 d .
H19A H -0.2798 0.2869 0.3018 0.088 Uiso 1 1 calc R
H19B H -0.2636 0.4250 0.2117 0.088 Uiso 1 1 calc R
H19C H -0.4057 0.4384 0.3133 0.088 Uiso 1 1 calc R
C20 C 0.4011(2) 0.1884(2) 0.37068(15) 0.0471(4) Uani 1 1 d .
H20A H 0.3806 0.2601 0.4207 0.071 Uiso 1 1 calc R
H20B H 0.5101 0.1641 0.3369 0.071 Uiso 1 1 calc R
H20C H 0.3803 0.1033 0.4178 0.071 Uiso 1 1 calc R
C21 C 0.3099(2) 0.46599(19) 0.16404(19) 0.0523(4) Uani 1 1 d .
H21A H 0.2962 0.5193 0.2278 0.078 Uiso 1 1 calc R
H21B H 0.2405 0.5232 0.1046 0.078 Uiso 1 1 calc R
H21C H 0.4180 0.4439 0.1282 0.078 Uiso 1 1 calc R

loop_
_atom_site_aniso_label
_atom_site_aniso_U_11
_atom_site_aniso_U_22
_atom_site_aniso_U_33
_atom_site_aniso_U_23
_atom_site_aniso_U_13
_atom_site_aniso_U_12
Ti 0.02963(14) 0.03360(15) 0.04024(16) -0.01380(11) -0.00005(10) -0.01190(10)
O 0.0349(6) 0.0494(7) 0.0958(10) -0.0417(7) 0.0139(6) -0.0197(5)
N 0.0304(6) 0.0364(6) 0.0498(7) -0.0172(5) 0.0004(5) -0.0126(5)
C1 0.0448(8) 0.0340(7) 0.0348(7) -0.0071(6) -0.0041(6) -0.0172(6)
C2 0.0332(7) 0.0316(7) 0.0417(8) -0.0075(6) -0.0069(6) -0.0110(6)
C3 0.0371(8) 0.0432(8) 0.0541(10) -0.0129(7) 0.0027(7) -0.0160(7)
C4 0.0487(9) 0.0452(9) 0.0554(10) -0.0037(7) -0.0023(8) -0.0260(8)
C5 0.0674(12) 0.0426(9) 0.0537(10) -0.0098(8) -0.0038(9) -0.0315(8)
C6 0.0670(11) 0.0420(9) 0.0437(9) -0.0149(7) 0.0033(8) -0.0279(8)
C7 0.0313(7) 0.0393(8) 0.0474(8) -0.0182(6) 0.0011(6) -0.0129(6)
C8 0.0491(8) 0.0348(7) 0.0317(7) -0.0123(6) 0.0013(6) -0.0187(6)
C9 0.0436(8) 0.0364(8) 0.0411(8) -0.0162(6) 0.0077(6) -0.0117(6)
C10 0.0489(9) 0.0462(9) 0.0434(9) -0.0223(7) 0.0139(7) -0.0201(7)
C11 0.0715(12) 0.0477(9) 0.0327(8) -0.0095(7) 0.0050(7) -0.0332(9)
C12 0.0631(10) 0.0429(8) 0.0339(8) -0.0063(6) -0.0067(7) -0.0273(8)
C13 0.0523(10) 0.0401(9) 0.0683(12) -0.0111(8) -0.0018(9) -0.0044(8)
C14 0.0548(11) 0.0696(13) 0.0664(13) -0.0274(10) 0.0228(10) -0.0257(10)
C15 0.0872(15) 0.0625(12) 0.0528(11) 0.0060(9) -0.0312(11) -0.0350(11)
C16 0.0292(7) 0.0360(8) 0.0530(9) -0.0114(7) -0.0004(6) -0.0088(6)
C17 0.0405(9) 0.0382(9) 0.0945(16) -0.0199(9) 0.0060(9) -0.0088(7)
C18 0.0505(11) 0.0603(12) 0.0594(12) -0.0091(9) 0.0112(9) -0.0065(9)
C19 0.0394(9) 0.0568(11) 0.0831(14) -0.0149(10) -0.0183(9) -0.0119(8)
C20 0.0401(8) 0.0606(11) 0.0420(9) -0.0165(8) -0.0016(7) -0.0141(8)
C21 0.0542(10) 0.0390(9) 0.0671(12) -0.0139(8) -0.0002(9) -0.0188(8)

loop_
_atom_type_symbol
_atom_type_description
_atom_type_scat_dispersion_real
_atom_type_scat_dispersion_imag
_atom_type_scat_source
C C 0.0033 0.0016 'International Tables Vol C Tables 4.2.6.8 and 6.1.1.4'
H H 0.0000 0.0000 'International Tables Vol C Tables 4.2.6.8 and 6.1.1.4'
N N 0.0061 0.0033 'International Tables Vol C Tables 4.2.6.8 and 6.1.1.4'
O O 0.0106 0.0060 'International Tables Vol C Tables 4.2.6.8 and 6.1.1.4'
Ti Ti 0.2776 0.4457 'International Tables Vol C Tables 4.2.6.8 and 6.1.1.4'

loop_
_geom_angle_atom_site_label_1
_geom_angle_atom_site_label_2
_geom_angle_atom_site_label_3
_geom_angle
C20 Ti N 100.86(6)
C20 Ti O 96.90(6)
N Ti O 60.78(5)
C20 Ti C21 99.45(8)
N Ti C21 136.10(6)
O Ti C21 78.46(6)
C20 Ti C12 140.07(7)
N Ti C12 86.12(6)
O Ti C12 120.04(6)
C21 Ti C12 102.18(7)
C20 Ti C8 109.68(7)
N Ti C8 70.97(5)
O Ti C8 128.34(5)
C21 Ti C8 135.35(7)
C12 Ti C8 35.66(5)
C20 Ti C11 121.52(7)
N Ti C11 120.96(6)
O Ti C11 137.68(7)
C21 Ti C11 78.35(7)
C12 Ti C11 34.95(6)
C8 Ti C11 57.77(5)
C20 Ti C9 82.05(7)
N Ti C9 95.86(5)
O Ti C9 156.15(5)
C21 Ti C9 125.32(7)
C12 Ti C9 58.06(6)
C8 Ti C9 34.50(6)
C11 Ti C9 56.68(6)
C20 Ti C10 88.82(7)
N Ti C10 127.25(5)
O Ti C10 169.14(6)
C21 Ti C10 91.54(7)
C12 Ti C10 57.62(6)
C8 Ti C10 57.13(5)
C11 Ti C10 33.87(6)
C9 Ti C10 33.84(5)
C20 Ti C7 104.64(6)
N Ti C7 31.24(5)
O Ti C7 30.11(4)
C21 Ti C7 105.66(6)
C12 Ti C7 101.28(6)
C8 Ti C7 98.96(5)
C11 Ti C7 132.63(6)
C9 Ti C7 127.04(5)
C10 Ti C7 155.76(5)
C7 O Ti 92.85(9)
C7 N C2 136.91(13)
C7 N Ti 93.27(9)
C2 N Ti 126.61(10)
C6 C1 C2 120.08(14)
C6 C1 C8 123.47(14)
C2 C1 C8 116.39(12)
C3 C2 C1 119.22(14)
C3 C2 N 128.59(14)
C1 C2 N 111.90(13)
C4 C3 C2 119.65(16)
C5 C4 C3 121.33(16)
C4 C5 C6 119.63(15)
C5 C6 C1 120.08(16)
O C7 N 111.11(13)
O C7 C16 118.80(13)
N C7 C16 130.05(14)
O C7 Ti 57.04(8)
N C7 Ti 55.49(8)
C16 C7 Ti 166.30(12)
C9 C8 C12 108.34(14)
C9 C8 C1 126.49(14)
C12 C8 C1 124.76(15)
C9 C8 Ti 76.07(9)
C12 C8 Ti 71.40(8)
C1 C8 Ti 112.77(9)
C10 C9 C8 107.63(15)
C10 C9 C13 126.63(16)
C8 C9 C13 125.56(15)
C10 C9 Ti 73.42(9)
C8 C9 Ti 69.43(8)
C13 C9 Ti 126.33(12)
C11 C10 C9 107.97(15)
C11 C10 C14 125.64(17)
C9 C10 C14 126.34(18)
C11 C10 Ti 70.58(9)
C9 C10 Ti 72.74(9)
C14 C10 Ti 124.25(12)
C10 C11 C12 109.36(15)
C10 C11 Ti 75.55(9)
C12 C11 Ti 70.55(9)
C11 C12 C8 106.70(15)
C11 C12 C15 127.43(16)
C8 C12 C15 125.87(16)
C11 C12 Ti 74.50(9)
C8 C12 Ti 72.93(8)
C15 C12 Ti 118.33(13)
C7 C16 C18 109.71(14)
C7 C16 C19 110.20(14)
C18 C16 C19 112.29(16)
C7 C16 C17 108.82(13)
C18 C16 C17 107.22(16)
C19 C16 C17 108.49(16)

loop_
_geom_bond_atom_site_label_1
_geom_bond_atom_site_label_2
_geom_bond_distance
Ti C20 2.0952(17)
Ti N 2.1072(13)
Ti O 2.1446(12)
Ti C21 2.1523(18)
Ti C12 2.3235(16)
Ti C8 2.3436(14)
Ti C11 2.3747(16)
Ti C9 2.4296(15)
Ti C10 2.4383(15)
Ti C7 2.5529(15)
O C7 1.2822(18)
N C7 1.3262(19)
N C2 1.4099(18)
C1 C6 1.392(2)
C1 C2 1.406(2)
C1 C8 1.481(2)
C2 C3 1.391(2)
C3 C4 1.388(2)
C4 C5 1.375(3)
C5 C6 1.387(2)
C7 C16 1.523(2)
C8 C9 1.418(2)
C8 C12 1.429(2)
C9 C10 1.417(2)
C9 C13 1.490(2)
C10 C11 1.403(3)
C10 C14 1.501(3)
C11 C12 1.412(2)
C12 C15 1.494(3)
C16 C18 1.525(3)
C16 C19 1.525(2)
C16 C17 1.534(2)

loop_
_geom_torsion_atom_site_label_1
_geom_torsion_atom_site_label_2
_geom_torsion_atom_site_label_3
_geom_torsion_atom_site_label_4
_geom_torsion
C20 Ti O C7 -107.37(12)
N Ti O C7 -8.76(10)
C21 Ti O C7 154.35(13)
C12 Ti O C7 56.85(13)
C8 Ti O C7 14.51(14)
C11 Ti O C7 96.38(13)
C9 Ti O C7 -21.4(2)
C10 Ti O C7 131.2(3)
C20 Ti N C7 100.35(11)
O Ti N C7 8.47(10)
C21 Ti N C7 -15.78(15)
C12 Ti N C7 -119.33(11)
C8 Ti N C7 -152.40(11)
C11 Ti N C7 -122.26(10)
C9 Ti N C7 -176.65(10)
C10 Ti N C7 -162.78(10)
C20 Ti N C2 -97.18(13)
O Ti N C2 170.93(15)
C21 Ti N C2 146.69(13)
C12 Ti N C2 43.14(13)
C8 Ti N C2 10.07(12)
C11 Ti N C2 40.21(15)
C9 Ti N C2 -14.18(13)
C10 Ti N C2 -0.31(16)
C7 Ti N C2 162.47(19)
C6 C1 C2 C3 0.4(2)
C8 C1 C2 C3 -176.96(14)
C6 C1 C2 N 174.74(15)
C8 C1 C2 N -2.61(19)
C7 N C2 C3 -40.2(3)
Ti N C2 C3 165.87(13)
C7 N C2 C1 146.07(19)
Ti N C2 C1 -7.81(19)
C1 C2 C3 C4 -1.1(2)
N C2 C3 C4 -174.39(16)
C2 C3 C4 C5 1.2(3)
C3 C4 C5 C6 -0.5(3)
C4 C5 C6 C1 -0.3(3)
C2 C1 C6 C5 0.3(3)
C8 C1 C6 C5 177.45(17)
Ti O C7 N 13.08(15)
Ti O C7 C16 -164.78(13)
C2 N C7 O -172.59(18)
Ti N C7 O -13.32(15)
C2 N C7 C16 5.0(3)
Ti N C7 C16 164.22(17)
C2 N C7 Ti -159.3(2)
C20 Ti C7 O 78.31(12)
N Ti C7 O 165.16(17)
C21 Ti C7 O -26.13(13)
C12 Ti C7 O -132.35(12)
C8 Ti C7 O -168.52(11)
C11 Ti C7 O -114.59(12)
C9 Ti C7 O 169.34(11)
C10 Ti C7 O -159.81(14)
C20 Ti C7 N -86.85(11)
O Ti C7 N -165.16(17)
C21 Ti C7 N 168.71(11)
C12 Ti C7 N 62.49(11)
C8 Ti C7 N 26.32(11)
C11 Ti C7 N 80.25(12)
C9 Ti C7 N 4.18(13)
C10 Ti C7 N 35.0(2)
C20 Ti C7 C16 154.7(4)
N Ti C7 C16 -118.5(5)
O Ti C7 C16 76.4(4)
C21 Ti C7 C16 50.2(5)
C12 Ti C7 C16 -56.0(5)
C8 Ti C7 C16 -92.2(4)
C11 Ti C7 C16 -38.2(5)
C9 Ti C7 C16 -114.3(4)
C10 Ti C7 C16 -83.4(5)
C6 C1 C8 C9 -78.2(2)
C2 C1 C8 C9 99.06(18)
C6 C1 C8 C12 110.08(19)
C2 C1 C8 C12 -72.67(19)
C6 C1 C8 Ti -167.37(14)
C2 C1 C8 Ti 9.88(17)
C20 Ti C8 C9 -38.78(11)
N Ti C8 C9 -133.84(10)
O Ti C8 C9 -155.23(9)
C21 Ti C8 C9 88.82(12)
C12 Ti C8 C9 115.18(14)
C11 Ti C8 C9 76.75(10)
C10 Ti C8 C9 36.32(9)
C7 Ti C8 C9 -147.92(9)
C20 Ti C8 C12 -153.96(10)
N Ti C8 C12 110.97(11)
O Ti C8 C12 89.58(12)
C21 Ti C8 C12 -26.37(14)
C11 Ti C8 C12 -38.43(10)
C9 Ti C8 C12 -115.18(14)
C10 Ti C8 C12 -78.86(11)
C7 Ti C8 C12 96.89(10)
C20 Ti C8 C1 85.30(12)
N Ti C8 C1 -9.77(10)
O Ti C8 C1 -31.16(14)
C21 Ti C8 C1 -147.11(11)
C12 Ti C8 C1 -120.74(16)
C11 Ti C8 C1 -159.17(14)
C9 Ti C8 C1 124.08(15)
C10 Ti C8 C1 160.40(14)
C7 Ti C8 C1 -23.84(12)
C12 C8 C9 C10 0.68(17)
C1 C8 C9 C10 -172.17(13)
Ti C8 C9 C10 -63.95(11)
C12 C8 C9 C13 -174.73(16)
C1 C8 C9 C13 12.4(2)
Ti C8 C9 C13 120.64(16)
C12 C8 C9 Ti 64.63(10)
C1 C8 C9 Ti -108.22(14)
C20 Ti C9 C10 -99.84(11)
N Ti C9 C10 159.97(11)
O Ti C9 C10 171.06(13)
C21 Ti C9 C10 -3.86(14)
C12 Ti C9 C10 78.26(11)
C8 Ti C9 C10 116.70(15)
C11 Ti C9 C10 36.51(11)
C7 Ti C9 C10 157.79(10)
C20 Ti C9 C8 143.46(10)
N Ti C9 C8 43.27(10)
O Ti C9 C8 54.36(18)
C21 Ti C9 C8 -120.56(11)
C12 Ti C9 C8 -38.44(9)
C11 Ti C9 C8 -80.19(10)
C10 Ti C9 C8 -116.70(15)
C7 Ti C9 C8 41.09(11)
C20 Ti C9 C13 23.79(15)
N Ti C9 C13 -76.41(15)
O Ti C9 C13 -65.3(2)
C21 Ti C9 C13 119.76(15)
C12 Ti C9 C13 -158.11(17)
C8 Ti C9 C13 -119.67(19)
C11 Ti C9 C13 160.14(18)
C10 Ti C9 C13 123.6(2)
C7 Ti C9 C13 -78.58(16)
C8 C9 C10 C11 -0.81(17)
C13 C9 C10 C11 174.54(16)
Ti C9 C10 C11 -62.17(11)
C8 C9 C10 C14 -178.44(15)
C13 C9 C10 C14 -3.1(3)
Ti C9 C10 C14 120.20(17)
C8 C9 C10 Ti 61.36(10)
C13 C9 C10 Ti -123.29(17)
C20 Ti C10 C11 -165.70(11)
N Ti C10 C11 91.53(11)
O Ti C10 C11 -43.6(3)
C21 Ti C10 C11 -66.28(11)
C12 Ti C10 C11 37.19(10)
C8 Ti C10 C11 79.83(11)
C9 Ti C10 C11 116.88(15)
C7 Ti C10 C11 69.57(18)
C20 Ti C10 C9 77.43(11)
N Ti C10 C9 -25.35(13)
O Ti C10 C9 -160.5(3)
C21 Ti C10 C9 176.85(11)
C12 Ti C10 C9 -79.69(11)
C8 Ti C10 C9 -37.05(10)
C11 Ti C10 C9 -116.88(15)
C7 Ti C10 C9 -47.3(2)
C20 Ti C10 C14 -45.20(18)
N Ti C10 C14 -147.98(15)
O Ti C10 C14 76.9(4)
C21 Ti C10 C14 54.22(18)
C12 Ti C10 C14 157.68(19)
C8 Ti C10 C14 -159.68(19)
C11 Ti C10 C14 120.5(2)
C9 Ti C10 C14 -122.6(2)
C7 Ti C10 C14 -169.94(15)
C9 C10 C11 C12 0.64(18)
C14 C10 C11 C12 178.29(16)
Ti C10 C11 C12 -62.93(12)
C9 C10 C11 Ti 63.57(11)
C14 C10 C11 Ti -118.78(17)
C20 Ti C11 C10 16.84(13)
N Ti C11 C10 -111.89(10)
O Ti C11 C10 168.87(9)
C21 Ti C11 C10 110.87(11)
C12 Ti C11 C10 -117.00(15)
C8 Ti C11 C10 -77.76(10)
C9 Ti C11 C10 -36.47(9)
C7 Ti C11 C10 -148.48(9)
C20 Ti C11 C12 133.84(11)
N Ti C11 C12 5.11(13)
O Ti C11 C12 -74.13(12)
C21 Ti C11 C12 -132.13(12)
C8 Ti C11 C12 39.24(10)
C9 Ti C11 C12 80.53(11)
C10 Ti C11 C12 117.00(15)
C7 Ti C11 C12 -31.48(13)
C10 C11 C12 C8 -0.22(18)
Ti C11 C12 C8 -66.35(10)
C10 C11 C12 C15 -179.78(17)
Ti C11 C12 C15 114.08(19)
C10 C11 C12 Ti 66.14(12)
C9 C8 C12 C11 -0.29(17)
C1 C8 C12 C11 172.71(14)
Ti C8 C12 C11 67.43(11)
C9 C8 C12 C15 179.28(17)
C1 C8 C12 C15 -7.7(3)
Ti C8 C12 C15 -113.00(18)
C9 C8 C12 Ti -67.72(10)
C1 C8 C12 Ti 105.28(14)
C20 Ti C12 C11 -73.30(14)
N Ti C12 C11 -175.61(11)
O Ti C12 C11 131.58(10)
C21 Ti C12 C11 47.99(12)
C8 Ti C12 C11 -113.39(15)
C9 Ti C12 C11 -76.23(11)
C10 Ti C12 C11 -36.02(10)
C7 Ti C12 C11 156.94(10)
C20 Ti C12 C8 40.09(15)
N Ti C12 C8 -62.22(10)
O Ti C12 C8 -115.03(10)
C21 Ti C12 C8 161.38(10)
C11 Ti C12 C8 113.39(15)
C9 Ti C12 C8 37.16(9)
C10 Ti C12 C8 77.37(11)
C7 Ti C12 C8 -89.68(10)
C20 Ti C12 C15 162.15(13)
N Ti C12 C15 59.84(14)
O Ti C12 C15 7.03(16)
C21 Ti C12 C15 -76.56(14)
C8 Ti C12 C15 122.06(18)
C11 Ti C12 C15 -124.55(18)
C9 Ti C12 C15 159.22(16)
C10 Ti C12 C15 -160.57(16)
C7 Ti C12 C15 32.39(14)
O C7 C16 C18 -106.82(19)
N C7 C16 C18 75.8(2)
Ti C7 C16 C18 -175.3(4)
O C7 C16 C19 129.04(18)
N C7 C16 C19 -48.3(2)
Ti C7 C16 C19 60.5(5)
O C7 C16 C17 10.2(2)
N C7 C16 C17 -167.19(19)
Ti C7 C16 C17 -58.3(5)
